data_9016405
loop_
_publ_author_name
'Mooney, R. C. L.'

_publ_section_title
;
 Crystal structures of a series of rare earth phosphates
 Note: O3-y has been modified to a realistic value
;
_journal_name_full 'Journal of Chemical Physics'
_journal_page_first 1003
_journal_page_last 1003
_journal_volume 16
_journal_year 1948
_chemical_compound_source Synthetic
_chemical_formula_sum 'Ce O4 P'
_chemical_name_mineral Monazite-(Ce)
_space_group_IT_number 14
_symmetry_space_group_name_Hall '-P 2yn'
_symmetry_space_group_name_H-M 'P 1 21/n 1'
_cell_angle_alpha 90
_cell_angle_beta 103.63
_cell_angle_gamma 90
_cell_length_a 6.76
_cell_length_b 7.00
_cell_length_c 6.44
_cell_formula_units_Z 4
_cell_volume 296.159
_database_code_amcsd 0019170
_exptl_crystal_density_diffrn 5.272
_cod_original_formula_sum 'Ce P O4'
_cod_database_code 9016405

loop_
_space_group_symop_operation_xyz
x,y,z
1/2+x,1/2-y,1/2+z
1/2-x,1/2+y,1/2-z
-x,-y,-z

loop_
_atom_site_label
_atom_site_fract_x
_atom_site_fract_y
_atom_site_fract_z
Ce 0.29200 0.15600 0.08300
P 0.29200 0.15600 0.58100
O1 0.21100 0.99000 0.42300
O2 0.37400 0.32300 0.46400
O3 0.46700 0.08600 0.76500
O4 0.11600 0.23500 0.68000

loop_
_cod_related_entry_id
_cod_related_entry_database
_cod_related_entry_code
1 AMCSD 0019170
